data_1559854
loop_
_publ_author_name
'Nurdin, Lucie'
'Yang, Yan'
'Neate, Peter G. N.'
'Piers, Warren E.'
'Maron, Laurent'
'Neidig, Michael L.'
'Lin, Jian-Bin'
'Gelfand, Benjamin S.'

_publ_section_title
;
 Activation of ammonia and hydrazine by electron rich Fe(ii) complexes
 supported by a dianionic pentadentate ligand platform through a common
 terminal Fe(iii) amido intermediate.
;
_journal_issue 6
_journal_name_full 'Chemical science'
_journal_page_first 2231
_journal_page_last 2241
_journal_paper_doi 10.1039/d0sc06466a
_journal_volume 12
_journal_year 2020
_chemical_formula_moiety 'C31 H29 B2 F Fe N9'
_chemical_formula_sum 'C31 H29 B2 F Fe N9'
_chemical_formula_weight 624.10
_space_group_crystal_system orthorhombic
_space_group_IT_number 62
_space_group_name_Hall '-P 2ac 2n'
_space_group_name_H-M_alt 'P n m a'
_atom_sites_solution_hydrogens geom
_atom_sites_solution_primary dual
_audit_creation_date 2019-04-23
_audit_creation_method
;
Olex2 1.2
(compiled 2018.05.29 svn.r3508 for OlexSys, GUI svn.r5506)
;
_audit_update_record
;
2020-11-14 deposited with the CCDC.	2020-12-22 downloaded from the CCDC.
;
_cell_angle_alpha 90
_cell_angle_beta 90
_cell_angle_gamma 90
_cell_formula_units_Z 4
_cell_length_a 8.2450(4)
_cell_length_b 19.3287(10)
_cell_length_c 18.0484(9)
_cell_measurement_reflns_used 7772
_cell_measurement_temperature 173
_cell_measurement_theta_max 28.277
_cell_measurement_theta_min 2.913
_cell_volume 2876.3(2)
_computing_cell_refinement 'SAINT v8.37A (Bruker, 2015)'
_computing_data_reduction 'SAINT v8.37A (Bruker, 2015)'
_computing_molecular_graphics 'Olex2 (Dolomanov et al., 2009)'
_computing_publication_material 'Olex2 (Dolomanov et al., 2009)'
_computing_structure_refinement 'ShelXL (Sheldrick, 2015)'
_computing_structure_solution 'ShelXT (Sheldrick, 2015)'
_diffrn_ambient_temperature 173
_diffrn_measured_fraction_theta_full 0.997
_diffrn_measured_fraction_theta_max 0.997
_diffrn_measurement_device_type 'Bruker APEX-II CCD'
_diffrn_measurement_method '\f and \w scans'
_diffrn_radiation_type MoK\a
_diffrn_radiation_wavelength 0.71073
_diffrn_reflns_av_R_equivalents 0.0420
_diffrn_reflns_av_unetI/netI 0.0347
_diffrn_reflns_Laue_measured_fraction_full 0.997
_diffrn_reflns_Laue_measured_fraction_max 0.997
_diffrn_reflns_limit_h_max 10
_diffrn_reflns_limit_h_min -10
_diffrn_reflns_limit_k_max 25
_diffrn_reflns_limit_k_min -15
_diffrn_reflns_limit_l_max 24
_diffrn_reflns_limit_l_min -16
_diffrn_reflns_number 19799
_diffrn_reflns_point_group_measured_fraction_full 0.997
_diffrn_reflns_point_group_measured_fraction_max 0.997
_diffrn_reflns_theta_full 25.242
_diffrn_reflns_theta_max 28.295
_diffrn_reflns_theta_min 3.439
_diffrn_standards_number 0
_exptl_absorpt_coefficient_mu 0.571
_exptl_absorpt_correction_T_max 0.8364
_exptl_absorpt_correction_T_min 0.7159
_exptl_absorpt_correction_type multi-scan
_exptl_absorpt_process_details
'SADABS-2016/2 (Bruker,2016/2) was used for absorption correction. wR2(int) was 0.0594 before and 0.0468 after correction. The Ratio of minimum to maximum transmission is 0.8559. The \l/2 correction factor is Not present.'
_exptl_crystal_colour yellow
_exptl_crystal_density_diffrn 1.441
_exptl_crystal_description block
_exptl_crystal_F_000 1292
_exptl_crystal_size_max 0.276
_exptl_crystal_size_mid 0.238
_exptl_crystal_size_min 0.211
_refine_diff_density_max 0.429
_refine_diff_density_min -0.580
_refine_diff_density_rms 0.086
_refine_ls_extinction_method none
_refine_ls_goodness_of_fit_ref 1.073
_refine_ls_hydrogen_treatment constr
_refine_ls_matrix_type full
_refine_ls_number_parameters 206
_refine_ls_number_reflns 3656
_refine_ls_number_restraints 0
_refine_ls_restrained_S_all 1.073
_refine_ls_R_factor_all 0.0657
_refine_ls_R_factor_gt 0.0432
_refine_ls_shift/su_max 0.000
_refine_ls_shift/su_mean 0.000
_refine_ls_structure_factor_coef Fsqd
_refine_ls_weighting_details 'w=1/[\s^2^(Fo^2^)+(0.0717P)^2^+0.6681P] where P=(Fo^2^+2Fc^2^)/3'
_refine_ls_weighting_scheme calc
_refine_ls_wR_factor_gt 0.1125
_refine_ls_wR_factor_ref 0.1285
_reflns_Friedel_coverage 0.000
_reflns_number_gt 2721
_reflns_number_total 3656
_reflns_threshold_expression 'I > 2\s(I)'
_cod_data_source_file d0sc06466a2.cif
_cod_data_source_block ln582yellow
_cod_depositor_comments
;Adding full bibliography for 1559850--1559855.cif.

 Adding full bibliography for 1559850--1559855.cif.
;
_cod_database_code 1559854
_shelx_shelxl_version_number 2018/3
_shelx_space_group_comment
;
The symmetry employed for this shelxl refinement is uniquely defined
by the following loop, which should always be used as a source of
symmetry information in preference to the above space-group names.
They are only intended as comments.
;
_shelx_estimated_absorpt_t_max 0.889
_shelx_estimated_absorpt_t_min 0.858
_olex2_refinement_description
;
1. Fixed Uiso
 At 1.2 times of:
  All C(H) groups
 At 1.5 times of:
  All C(H,H,H) groups
2.a Aromatic/amide H refined with riding coordinates:
 C1(H1), C2(H2), C3(H3), C4(H4), C5(H5), C6(H6), C8(H8), C9(H9), C11(H11),
 C12(H12), C15(H15), C16(H16)
2.b Idealised Me refined as rotating group:
 C13(H13A,H13B,H13C)
;
_olex2_submission_special_instructions 'No special instructions were received'

loop_
_space_group_symop_operation_xyz
'x, y, z'
'-x+1/2, -y, z+1/2'
'-x, y+1/2, -z'
'x+1/2, -y+1/2, -z+1/2'
'-x, -y, -z'
'x-1/2, y, -z-1/2'
'x, -y-1/2, z'
'-x-1/2, y-1/2, z-1/2'

loop_
_atom_site_label
_atom_site_type_symbol
_atom_site_fract_x
_atom_site_fract_y
_atom_site_fract_z
_atom_site_U_iso_or_equiv
_atom_site_adp_type
_atom_site_occupancy
_atom_site_site_symmetry_order
_atom_site_calc_flag
_atom_site_refinement_flags_posn
_atom_site_refinement_flags_adp
_atom_site_refinement_flags_occupancy
_atom_site_disorder_assembly
_atom_site_disorder_group
Fe1 Fe 0.50682(5) 0.250000 0.49905(2) 0.02174(14) Uani 1 2 d S T P . .
F1 F 0.4154(2) 0.250000 0.59173(9) 0.0356(4) Uani 1 2 d S T P . .
N1 N 0.3574(2) 0.33065(8) 0.45993(9) 0.0253(4) Uani 1 1 d . . . . .
N2 N 0.4181(2) 0.38202(8) 0.41586(8) 0.0233(4) Uani 1 1 d . . . . .
N3 N 0.6720(2) 0.32741(9) 0.52428(9) 0.0256(4) Uani 1 1 d . . . . .
N4 N 0.69430(19) 0.38069(8) 0.47601(9) 0.0227(3) Uani 1 1 d . . . . .
N5 N 0.6181(3) 0.250000 0.38867(12) 0.0194(4) Uani 1 2 d S T P . .
C1 C 0.1968(3) 0.33946(11) 0.46149(12) 0.0319(5) Uani 1 1 d . . . . .
H1 H 0.123652 0.311599 0.489098 0.038 Uiso 1 1 calc R . . . .
C2 C 0.1519(3) 0.39451(12) 0.41755(12) 0.0325(5) Uani 1 1 d . . . . .
H2 H 0.045392 0.411321 0.408617 0.039 Uiso 1 1 calc R . . . .
C3 C 0.2952(3) 0.41976(11) 0.38948(11) 0.0279(4) Uani 1 1 d . . . . .
H3 H 0.305249 0.457904 0.356603 0.034 Uiso 1 1 calc R . . . .
C4 C 0.7561(3) 0.34242(12) 0.58520(11) 0.0331(5) Uani 1 1 d . . . . .
H4 H 0.761171 0.314007 0.628089 0.040 Uiso 1 1 calc R . . . .
C5 C 0.8349(3) 0.40486(12) 0.57736(12) 0.0332(5) Uani 1 1 d . . . . .
H5 H 0.903593 0.427152 0.612235 0.040 Uiso 1 1 calc R . . . .
C6 C 0.7921(2) 0.42785(11) 0.50778(11) 0.0272(4) Uani 1 1 d . . . . .
H6 H 0.826046 0.470110 0.485831 0.033 Uiso 1 1 calc R . . . .
C7 C 0.6624(2) 0.45508(10) 0.36164(10) 0.0232(4) Uani 1 1 d . . . . .
C8 C 0.5985(2) 0.51832(11) 0.38648(11) 0.0263(4) Uani 1 1 d . . . . .
H8 H 0.510863 0.517594 0.420616 0.032 Uiso 1 1 calc R . . . .
C9 C 0.6583(3) 0.58180(10) 0.36322(11) 0.0277(4) Uani 1 1 d . . . . .
H9 H 0.610734 0.623246 0.381368 0.033 Uiso 1 1 calc R . . . .
C10 C 0.7870(3) 0.58538(10) 0.31361(11) 0.0272(4) Uani 1 1 d . . . . .
C11 C 0.8543(3) 0.52353(11) 0.28929(11) 0.0278(4) Uani 1 1 d . . . . .
H11 H 0.943360 0.524415 0.255930 0.033 Uiso 1 1 calc R . . . .
C12 C 0.7930(2) 0.46043(10) 0.31313(10) 0.0249(4) Uani 1 1 d . . . . .
H12 H 0.842342 0.419145 0.295587 0.030 Uiso 1 1 calc R . . . .
C13 C 0.8532(3) 0.65433(11) 0.28998(14) 0.0402(6) Uani 1 1 d . . . . .
H13A H 0.907233 0.676521 0.332106 0.060 Uiso 1 1 calc GR . . . .
H13B H 0.764186 0.683777 0.272680 0.060 Uiso 1 1 calc GR . . . .
H13C H 0.931477 0.647670 0.249735 0.060 Uiso 1 1 calc GR . . . .
C14 C 0.6328(2) 0.31165(9) 0.35246(10) 0.0214(4) Uani 1 1 d . . . . .
C15 C 0.6497(3) 0.31145(10) 0.27524(11) 0.0258(4) Uani 1 1 d . . . . .
H15 H 0.656844 0.354035 0.249163 0.031 Uiso 1 1 calc R . . . .
C16 C 0.6562(4) 0.250000 0.23692(15) 0.0312(7) Uani 1 2 d S T P . .
H16 H 0.664940 0.250000 0.184435 0.037 Uiso 1 2 calc RS T P . .
B1 B 0.6057(3) 0.38323(11) 0.39846(12) 0.0221(4) Uani 1 1 d . . . . .

loop_
_atom_site_aniso_label
_atom_site_aniso_U_11
_atom_site_aniso_U_22
_atom_site_aniso_U_33
_atom_site_aniso_U_23
_atom_site_aniso_U_13
_atom_site_aniso_U_12
Fe1 0.0236(2) 0.0244(2) 0.0171(2) 0.000 0.00241(14) 0.000
F1 0.0486(12) 0.0316(9) 0.0266(9) 0.000 0.0136(8) 0.000
N1 0.0232(9) 0.0269(8) 0.0258(9) 0.0018(7) 0.0034(6) 0.0007(7)
N2 0.0244(9) 0.0241(8) 0.0215(8) -0.0016(7) 0.0008(6) 0.0010(7)
N3 0.0288(9) 0.0274(9) 0.0207(8) 0.0010(7) -0.0010(7) -0.0005(7)
N4 0.0228(9) 0.0238(8) 0.0216(7) -0.0019(7) 0.0021(6) 0.0008(6)
N5 0.0184(11) 0.0199(10) 0.0199(10) 0.000 -0.0004(8) 0.000
C1 0.0244(11) 0.0348(12) 0.0367(12) -0.0025(10) 0.0067(9) 0.0008(8)
C2 0.0232(11) 0.0376(12) 0.0368(12) -0.0015(10) -0.0019(8) 0.0076(9)
C3 0.0287(11) 0.0285(11) 0.0267(10) -0.0004(8) -0.0027(8) 0.0054(8)
C4 0.0377(13) 0.0374(12) 0.0240(10) -0.0014(9) -0.0070(8) -0.0003(9)
C5 0.0314(12) 0.0366(12) 0.0317(11) -0.0066(9) -0.0089(9) -0.0014(9)
C6 0.0230(10) 0.0281(10) 0.0305(10) -0.0053(8) -0.0006(8) -0.0014(8)
C7 0.0241(10) 0.0248(9) 0.0207(9) -0.0012(8) -0.0020(7) 0.0009(7)
C8 0.0254(11) 0.0296(10) 0.0239(9) -0.0025(8) 0.0019(8) 0.0017(8)
C9 0.0324(12) 0.0223(10) 0.0283(10) -0.0054(8) -0.0036(8) 0.0046(8)
C10 0.0331(11) 0.0243(10) 0.0242(9) 0.0008(8) -0.0070(8) -0.0043(8)
C11 0.0280(11) 0.0319(10) 0.0235(9) -0.0031(9) 0.0032(8) -0.0055(8)
C12 0.0271(11) 0.0247(10) 0.0229(9) -0.0043(8) 0.0008(7) 0.0013(8)
C13 0.0523(16) 0.0277(11) 0.0406(13) 0.0050(10) -0.0035(11) -0.0070(10)
C14 0.0193(9) 0.0243(9) 0.0205(9) 0.0009(7) 0.0012(7) 0.0001(7)
C15 0.0350(12) 0.0225(9) 0.0201(9) 0.0034(8) 0.0012(8) -0.0014(8)
C16 0.0451(19) 0.0315(15) 0.0170(13) 0.000 0.0016(12) 0.000
B1 0.0221(11) 0.0229(10) 0.0211(10) 0.0000(8) 0.0021(8) 0.0020(8)

loop_
_atom_type_symbol
_atom_type_description
_atom_type_scat_dispersion_real
_atom_type_scat_dispersion_imag
_atom_type_scat_source
C C 0.0033 0.0016 'International Tables Vol C Tables 4.2.6.8 and 6.1.1.4'
H H 0.0000 0.0000 'International Tables Vol C Tables 4.2.6.8 and 6.1.1.4'
B B 0.0013 0.0007 'International Tables Vol C Tables 4.2.6.8 and 6.1.1.4'
F F 0.0171 0.0103 'International Tables Vol C Tables 4.2.6.8 and 6.1.1.4'
Fe Fe 0.3463 0.8444 'International Tables Vol C Tables 4.2.6.8 and 6.1.1.4'
N N 0.0061 0.0033 'International Tables Vol C Tables 4.2.6.8 and 6.1.1.4'

loop_
_geom_angle_atom_site_label_1
_geom_angle_atom_site_label_2
_geom_angle_atom_site_label_3
_geom_angle
_geom_angle_site_symmetry_1
_geom_angle_site_symmetry_3
_geom_angle_publ_flag
F1 Fe1 N1 93.74(6) . . ?
F1 Fe1 N1 93.74(6) . 7_565 ?
F1 Fe1 N3 93.99(6) . 7_565 ?
F1 Fe1 N3 93.99(6) . . ?
F1 Fe1 N5 179.54(8) . . ?
N1 Fe1 N1 95.34(9) . 7_565 ?
N1 Fe1 N5 86.57(6) . . ?
N1 Fe1 N5 86.57(6) 7_565 . ?
N3 Fe1 N1 172.13(7) . 7_565 ?
N3 Fe1 N1 85.63(7) . . ?
N3 Fe1 N1 85.63(7) 7_565 7_565 ?
N3 Fe1 N1 172.13(7) 7_565 . ?
N3 Fe1 N3 92.36(10) 7_565 . ?
N3 Fe1 N5 85.69(6) 7_565 . ?
N3 Fe1 N5 85.69(6) . . ?
N2 N1 Fe1 121.20(12) . . ?
C1 N1 Fe1 131.80(14) . . ?
C1 N1 N2 106.41(16) . . ?
N1 N2 B1 119.02(15) . . ?
C3 N2 N1 109.05(16) . . ?
C3 N2 B1 131.61(17) . . ?
N4 N3 Fe1 119.61(12) . . ?
C4 N3 Fe1 132.88(15) . . ?
C4 N3 N4 107.04(17) . . ?
N3 N4 B1 121.87(16) . . ?
C6 N4 N3 108.72(16) . . ?
C6 N4 B1 129.32(16) . . ?
C14 N5 Fe1 118.18(11) . . ?
C14 N5 Fe1 118.18(11) 7_565 . ?
C14 N5 C14 121.7(2) 7_565 . ?
N1 C1 C2 110.68(19) . . ?
C3 C2 C1 104.77(19) . . ?
N2 C3 C2 109.06(19) . . ?
N3 C4 C5 110.58(19) . . ?
C4 C5 C6 104.79(19) . . ?
N4 C6 C5 108.87(19) . . ?
C8 C7 B1 120.71(17) . . ?
C12 C7 C8 115.22(18) . . ?
C12 C7 B1 123.27(17) . . ?
C9 C8 C7 122.71(19) . . ?
C8 C9 C10 120.65(18) . . ?
C9 C10 C13 120.30(19) . . ?
C11 C10 C9 117.75(18) . . ?
C11 C10 C13 121.9(2) . . ?
C12 C11 C10 120.85(19) . . ?
C11 C12 C7 122.80(19) . . ?
N5 C14 C15 118.88(17) . . ?
N5 C14 B1 119.04(16) . . ?
C15 C14 B1 121.55(16) . . ?
C16 C15 C14 120.44(18) . . ?
C15 C16 C15 119.4(3) 7_565 . ?
N2 B1 N4 106.05(14) . . ?
N2 B1 C7 112.30(15) . . ?
N2 B1 C14 102.91(15) . . ?
N4 B1 C7 104.99(15) . . ?
N4 B1 C14 111.21(15) . . ?
C7 B1 C14 118.86(16) . . ?

loop_
_geom_bond_atom_site_label_1
_geom_bond_atom_site_label_2
_geom_bond_distance
_geom_bond_site_symmetry_2
_geom_bond_publ_flag
Fe1 F1 1.8349(16) . ?
Fe1 N1 2.1086(17) 7_565 ?
Fe1 N1 2.1086(17) . ?
Fe1 N3 2.0737(18) . ?
Fe1 N3 2.0737(17) 7_565 ?
Fe1 N5 2.193(2) . ?
N1 N2 1.367(2) . ?
N1 C1 1.335(3) . ?
N2 C3 1.336(3) . ?
N2 B1 1.579(3) . ?
N3 N4 1.361(2) . ?
N3 C4 1.332(3) . ?
N4 C6 1.345(3) . ?
N4 B1 1.580(3) . ?
N5 C14 1.365(2) 7_565 ?
N5 C14 1.365(2) . ?
C1 C2 1.378(3) . ?
C2 C3 1.375(3) . ?
C4 C5 1.378(3) . ?
C5 C6 1.378(3) . ?
C7 C8 1.404(3) . ?
C7 C12 1.392(3) . ?
C7 B1 1.609(3) . ?
C8 C9 1.387(3) . ?
C9 C10 1.390(3) . ?
C10 C11 1.389(3) . ?
C10 C13 1.502(3) . ?
C11 C12 1.388(3) . ?
C14 C15 1.401(3) . ?
C14 B1 1.629(3) . ?
C15 C16 1.375(2) . ?
